data_2234630
loop_
_publ_author_name
'Saithong, Saowanit'
'Charmant, Jonathan'
'Pakawatchai, Chaveng'

_publ_section_title
;
 <i>catena</i>-Poly[copper(I)-di-\m-bromido-copper(I)-bis[\m-4-methyl-1<i>H</i>-1,2,4-triazole-5(4<i>H</i>)-thione-\k^2^<i>S</i>:<i>S</i>]]
;
_journal_coeditor_code HB6718
_journal_issue 5
_journal_name_full 'Acta Crystallographica Section E'
_journal_page_first m565
_journal_page_last m566
_journal_paper_doi 10.1107/S1600536812014444
_journal_volume 68
_journal_year 2012
_chemical_formula_iupac '[Cu Br (C3 H5 N3 S)]'
_chemical_formula_moiety 'C3 H5 Br Cu N3 S'
_chemical_formula_sum 'C3 H5 Br Cu N3 S'
_chemical_formula_weight 258.62
_chemical_name_systematic
;
<i>catena</i>-Poly[copper(I)-di-\m-bromido-copper(I)-bis[\m-4-methyl-
1<i>H</i>-1,2,4-triazole-5(4<i>H</i>)-thione-\k^2^<i>S</i>:<i>S</i>]]
;
_space_group_IT_number 14
_symmetry_cell_setting monoclinic
_symmetry_space_group_name_Hall '-P 2yn'
_symmetry_space_group_name_H-M 'P 1 21/n 1'
_atom_sites_solution_hydrogens geom
_atom_sites_solution_primary direct
_atom_sites_solution_secondary difmap
_audit_creation_method SHELXL-97
_cell_angle_alpha 90.00
_cell_angle_beta 97.69(3)
_cell_angle_gamma 90.00
_cell_formula_units_Z 4
_cell_length_a 5.5781(11)
_cell_length_b 12.931(3)
_cell_length_c 9.810(2)
_cell_measurement_reflns_used 2999
_cell_measurement_temperature 100(2)
_cell_measurement_theta_max 27.4455
_cell_measurement_theta_min 2.621
_cell_volume 701.2(3)
_computing_cell_refinement 'SAINT (Bruker, 2003)'
_computing_data_collection 'SMART (Bruker, 2003)'
_computing_data_reduction 'SAINT (Bruker, 2003) and SHELXTL (Sheldrick, 2008)'
_computing_molecular_graphics 'Mercury (Macrae <i>et al.</i>, 2008)'
_computing_publication_material 'Mercury (Macrae <i>et al.</i>, 2008) and publCIF (Westrip, 2010)'
_computing_structure_refinement 'SHELXL97 (Sheldrick, 2008)'
_computing_structure_solution 'SHELXS97 (Sheldrick, 2008)'
_diffrn_ambient_temperature 100
_diffrn_detector_area_resol_mean 8.366
_diffrn_measured_fraction_theta_full 0.999
_diffrn_measured_fraction_theta_max 0.999
_diffrn_measurement_device 'three-circle diffractometer'
_diffrn_measurement_device_type 'Bruker D8 CCD'
_diffrn_measurement_method '\w scans'
_diffrn_radiation_monochromator graphite
_diffrn_radiation_type 'Mo K\a'
_diffrn_radiation_wavelength 0.71074
_diffrn_reflns_av_R_equivalents 0.0425
_diffrn_reflns_av_sigmaI/netI 0.0293
_diffrn_reflns_limit_h_max 7
_diffrn_reflns_limit_h_min -7
_diffrn_reflns_limit_k_max 16
_diffrn_reflns_limit_k_min -16
_diffrn_reflns_limit_l_max 12
_diffrn_reflns_limit_l_min -12
_diffrn_reflns_number 7830
_diffrn_reflns_theta_full 27.48
_diffrn_reflns_theta_max 27.48
_diffrn_reflns_theta_min 2.62
_diffrn_standards_decay_% 0
_exptl_absorpt_coefficient_mu 9.018
_exptl_absorpt_correction_T_max 0.582
_exptl_absorpt_correction_T_min 0.284
_exptl_absorpt_correction_type multi-scan
_exptl_absorpt_process_details '(SADABS; Bruker, 1998)'
_exptl_crystal_colour Colorless
_exptl_crystal_density_diffrn 2.450
_exptl_crystal_density_method 'not measured'
_exptl_crystal_description Prism
_exptl_crystal_F_000 496
_exptl_crystal_size_max 0.28
_exptl_crystal_size_mid 0.12
_exptl_crystal_size_min 0.06
_refine_diff_density_max 0.642
_refine_diff_density_min -0.369
_refine_ls_extinction_method none
_refine_ls_goodness_of_fit_ref 1.162
_refine_ls_hydrogen_treatment mixed
_refine_ls_matrix_type full
_refine_ls_number_parameters 86
_refine_ls_number_reflns 1610
_refine_ls_number_restraints 1
_refine_ls_restrained_S_all 1.162
_refine_ls_R_factor_all 0.0298
_refine_ls_R_factor_gt 0.0268
_refine_ls_shift/su_max 0.001
_refine_ls_shift/su_mean 0.000
_refine_ls_structure_factor_coef Fsqd
_refine_ls_weighting_details 'calc w=1/[\s^2^(Fo^2^)+(0.0145P)^2^+1.2302P] where P=(Fo^2^+2Fc^2^)/3'
_refine_ls_weighting_scheme calc
_refine_ls_wR_factor_gt 0.0552
_refine_ls_wR_factor_ref 0.0563
_reflns_number_gt 1513
_reflns_number_total 1610
_reflns_threshold_expression I>2\s(I)
_cod_data_source_file hb6718.cif
_cod_data_source_block I
_cod_original_cell_volume 701.2(2)
_cod_original_sg_symbol_H-M 'P 21/n'
_cod_database_code 2234630
_cod_database_fobs_code 2234630

loop_
_symmetry_equiv_pos_as_xyz
'x, y, z'
'-x+1/2, y+1/2, -z+1/2'
'-x, -y, -z'
'x-1/2, -y-1/2, z-1/2'

loop_
_atom_site_type_symbol
_atom_site_label
_atom_site_fract_x
_atom_site_fract_y
_atom_site_fract_z
_atom_site_U_iso_or_equiv
_atom_site_adp_type
_atom_site_calc_flag
_atom_site_refinement_flags
_atom_site_occupancy
_atom_site_symmetry_multiplicity
Cu Cu1 0.25060(7) 0.99881(3) 0.51220(4) 0.01363(11) Uani d . 1 1
Br Br1 0.02520(5) 1.07438(2) 0.68746(3) 0.01177(9) Uani d . 1 1
S S1 0.52061(14) 0.86702(6) 0.58000(7) 0.01143(16) Uani d . 1 1
N N1 0.5464(5) 0.9389(2) 0.8453(3) 0.0139(5) Uani d D 1 1
H H1 0.417(5) 0.976(2) 0.838(4) 0.017 Uiso d D 1 1
N N2 0.6910(5) 0.9341(2) 0.9706(3) 0.0164(6) Uani d . 1 1
N N3 0.8341(4) 0.83717(19) 0.8149(3) 0.0113(5) Uani d . 1 1
C C1 0.6309(5) 0.8819(2) 0.7499(3) 0.0115(6) Uani d . 1 1
C C2 0.8636(6) 0.8719(2) 0.9480(3) 0.0150(6) Uani d . 1 1
H H2 0.9944 0.8528 1.0154 0.018 Uiso calc R 1 1
C C3 0.9938(6) 0.7674(2) 0.7517(3) 0.0154(6) Uani d . 1 1
H H3A 0.9086 0.7025 0.7263 0.023 Uiso calc R 1 1
H H3B 1.1385 0.7530 0.8173 0.023 Uiso calc R 1 1
H H3C 1.0414 0.7999 0.6692 0.023 Uiso calc R 1 1

loop_
_atom_site_aniso_label
_atom_site_aniso_U_11
_atom_site_aniso_U_22
_atom_site_aniso_U_33
_atom_site_aniso_U_12
_atom_site_aniso_U_13
_atom_site_aniso_U_23
Cu1 0.01225(19) 0.0179(2) 0.01017(19) 0.00017(15) -0.00072(14) -0.00002(15)
Br1 0.01057(15) 0.01533(16) 0.00898(15) -0.00146(11) -0.00027(10) -0.00234(11)
S1 0.0127(4) 0.0118(4) 0.0094(3) -0.0004(3) 0.0001(3) -0.0016(3)
N1 0.0140(13) 0.0179(14) 0.0093(12) 0.0056(11) -0.0001(10) 0.0004(10)
N2 0.0215(14) 0.0184(14) 0.0081(12) 0.0047(12) -0.0024(10) 0.0004(11)
N3 0.0116(12) 0.0102(12) 0.0118(12) 0.0013(10) 0.0005(10) 0.0013(10)
C1 0.0116(14) 0.0094(14) 0.0134(15) -0.0018(11) 0.0008(11) 0.0017(11)
C2 0.0167(15) 0.0165(16) 0.0107(14) 0.0034(13) -0.0020(12) 0.0005(12)
C3 0.0132(15) 0.0172(16) 0.0163(16) 0.0052(12) 0.0042(12) 0.0005(13)

loop_
_atom_type_symbol
_atom_type_description
_atom_type_scat_dispersion_real
_atom_type_scat_dispersion_imag
_atom_type_scat_source
C C 0.0033 0.0016 'International Tables Vol C Tables 4.2.6.8 and 6.1.1.4'
H H 0.0000 0.0000 'International Tables Vol C Tables 4.2.6.8 and 6.1.1.4'
N N 0.0061 0.0033 'International Tables Vol C Tables 4.2.6.8 and 6.1.1.4'
S S 0.1246 0.1234 'International Tables Vol C Tables 4.2.6.8 and 6.1.1.4'
Cu Cu 0.3201 1.2651 'International Tables Vol C Tables 4.2.6.8 and 6.1.1.4'
Br Br -0.2901 2.4595 'International Tables Vol C Tables 4.2.6.8 and 6.1.1.4'

loop_
_geom_angle_atom_site_label_1
_geom_angle_atom_site_label_2
_geom_angle_atom_site_label_3
_geom_angle_site_symmetry_1
_geom_angle_site_symmetry_3
_geom_angle
_geom_angle_publ_flag
S1 Cu1 S1 . 3_676 106.40(3) ?
S1 Cu1 Br1 . . 117.72(3) ?
S1 Cu1 Br1 3_676 . 108.84(3) ?
S1 Cu1 Br1 . 3_576 104.74(3) ?
S1 Cu1 Br1 3_676 3_576 106.25(3) ?
Br1 Cu1 Br1 . 3_576 112.19(2) ?
Cu1 Br1 Cu1 . 3_576 67.81(2) y
Cu1 S1 Cu1 . 3_676 73.60(3) y
C1 N1 N2 . . 112.6(3) ?
C1 N1 H1 . . 129(3) ?
N2 N1 H1 . . 119(3) ?
C2 N2 N1 . . 103.6(3) ?
C1 N3 C2 . . 107.1(3) ?
C1 N3 C3 . . 125.7(3) ?
C2 N3 C3 . . 127.2(3) ?
N1 C1 N3 . . 105.0(3) ?
N1 C1 S1 . . 129.5(2) ?
N3 C1 S1 . . 125.5(2) ?
N2 C2 N3 . . 111.7(3) ?
N2 C2 H2 . . 124.1 ?
N3 C2 H2 . . 124.1 ?
N3 C3 H3A . . 109.5 ?
N3 C3 H3B . . 109.5 ?
H3A C3 H3B . . 109.5 ?
N3 C3 H3C . . 109.5 ?
H3A C3 H3C . . 109.5 ?
H3B C3 H3C . . 109.5 ?

loop_
_geom_bond_atom_site_label_1
_geom_bond_atom_site_label_2
_geom_bond_site_symmetry_2
_geom_bond_distance
_geom_bond_publ_flag
Cu1 S1 . 2.3124(9) y
Cu1 S1 3_676 2.4012(9) y
Cu1 Br1 . 2.4638(7) y
Cu1 Br1 3_576 2.5085(8) y
Cu1 Cu1 3_576 2.7740(9) ?
Cu1 Cu1 3_676 2.8246(9) ?
Br1 Cu1 3_576 2.5085(8) ?
S1 C1 . 1.708(3) ?
S1 Cu1 3_676 2.4012(9) ?
N1 C1 . 1.327(4) ?
N1 N2 . 1.378(4) ?
N1 H1 . 0.862(18) ?
N2 C2 . 1.296(4) ?
N3 C1 . 1.354(4) ?
N3 C2 . 1.370(4) ?
N3 C3 . 1.463(4) ?
C2 H2 . 0.9500 ?
C3 H3A . 0.9800 ?
C3 H3B . 0.9800 ?
C3 H3C . 0.9800 ?

loop_
_geom_hbond_atom_site_label_D
_geom_hbond_atom_site_label_H
_geom_hbond_atom_site_label_A
_geom_hbond_site_symmetry_A
_geom_hbond_distance_DH
_geom_hbond_distance_HA
_geom_hbond_distance_DA
_geom_hbond_angle_DHA
N1 H1 N2 3_677 0.862(18) 2.35(3) 2.890(4) 121(3)
N1 H1 Br1 . 0.862(18) 2.78(2) 3.566(3) 153(3)

loop_
_geom_torsion_atom_site_label_1
_geom_torsion_atom_site_label_2
_geom_torsion_atom_site_label_3
_geom_torsion_atom_site_label_4
_geom_torsion_site_symmetry_1
_geom_torsion_site_symmetry_4
_geom_torsion
S1 Cu1 Br1 Cu1 . 3_576 -121.64(4)
S1 Cu1 Br1 Cu1 3_676 3_576 117.29(3)
Br1 Cu1 Br1 Cu1 3_576 3_576 0.0
Cu1 Cu1 Br1 Cu1 3_676 3_576 172.54(4)
S1 Cu1 S1 C1 3_676 . 93.28(12)
Br1 Cu1 S1 C1 . . -29.05(12)
Br1 Cu1 S1 C1 3_576 . -154.45(11)
Cu1 Cu1 S1 C1 3_576 . -97.63(12)
Cu1 Cu1 S1 C1 3_676 . 93.28(12)
S1 Cu1 S1 Cu1 3_676 3_676 0.0
Br1 Cu1 S1 Cu1 . 3_676 -122.33(3)
Br1 Cu1 S1 Cu1 3_576 3_676 112.27(3)
Cu1 Cu1 S1 Cu1 3_576 3_676 169.09(4)
C1 N1 N2 C2 . . -0.5(4)
N2 N1 C1 N3 . . 1.1(3)
N2 N1 C1 S1 . . -177.6(2)
C2 N3 C1 N1 . . -1.1(3)
C3 N3 C1 N1 . . -179.4(3)
C2 N3 C1 S1 . . 177.7(2)
C3 N3 C1 S1 . . -0.6(4)
Cu1 S1 C1 N1 . . 16.7(3)
Cu1 S1 C1 N1 3_676 . 92.2(3)
Cu1 S1 C1 N3 . . -161.8(2)
Cu1 S1 C1 N3 3_676 . -86.3(3)
N1 N2 C2 N3 . . -0.2(4)
C1 N3 C2 N2 . . 0.8(4)
C3 N3 C2 N2 . . 179.1(3)
